data_9012120
loop_
_publ_author_name
'Takahashi, T.'
'Yamada, O.'

_publ_section_title
;
 Crystallographic and magnetic properties of the Cd(OH)2
 layer structure compound TiS2 containing extra iron
;
_journal_name_full 'Journal of Solid State Chemistry'
_journal_page_first 25
_journal_page_last 30
_journal_paper_doi 10.1016/0022-4596(73)90116-3
_journal_volume 7
_journal_year 1973
_chemical_compound_source Synthetic
_chemical_formula_structural FeTi3S6
_chemical_formula_sum 'Fe S6 Ti3'
_space_group_IT_number 163
_symmetry_space_group_name_Hall '-P 3 2c'
_symmetry_space_group_name_H-M 'P -3 1 c'
_cell_angle_alpha 90
_cell_angle_beta 90
_cell_angle_gamma 120
_cell_length_a 5.937
_cell_length_b 5.937
_cell_length_c 11.466
_cell_formula_units_Z 2
_cell_volume 350.007
_database_code_amcsd 0013312
_exptl_crystal_density_diffrn 3.718
_cod_original_formula_sum 'Fe Ti3 S6'
_cod_database_code 9012120
_amcsd_formula_title FeTi3S6

loop_
_space_group_symop_operation_xyz
x,y,z
x-y,-y,1/2+z
y,-x+y,-z
-y,-x,1/2-z
-x+y,-x,z
-x,-x+y,1/2+z
-x,-y,-z
-x+y,y,1/2-z
-y,x-y,z
y,x,1/2+z
x-y,x,-z
x,x-y,1/2-z

loop_
_atom_site_label
_atom_site_fract_x
_atom_site_fract_y
_atom_site_fract_z
Fe1 0.00000 0.00000 0.00000
Ti1 0.33333 0.66667 0.25000
Ti2 0.33333 0.66667 0.00000
S 0.33333 0.00000 0.12500

loop_
_cod_related_entry_id
_cod_related_entry_database
_cod_related_entry_code
1 AMCSD 0013312
